data_7710923
loop_
_publ_author_name
'Mitzel, Norbert Werner'
'Aders, Niklas'
'Lamm, Jan-Hendrik'
'Beckmann, Jean Louis'
'Neumann, Beate'
'Stammler, Georg'

_publ_section_title
;
 Synthesis of bi- and tetradentate poly-Lewis acids by hydroalumination of
 poly-alkynyl-anthracene derivatives
;
_journal_name_full 'Dalton Transactions'
_journal_paper_doi 10.1039/D2DT02118H
_journal_year 2022
_chemical_absolute_configuration unk
_chemical_formula_moiety 'C36 H20'
_chemical_formula_sum 'C36 H20'
_chemical_formula_weight 452.52
_space_group_crystal_system monoclinic
_space_group_IT_number 4
_space_group_name_Hall 'P 2yb'
_space_group_name_H-M_alt 'P 1 21 1'
_atom_sites_solution_hydrogens geom
_atom_sites_solution_primary dual
_audit_creation_date 2020-09-15
_audit_creation_method
;
Olex2 1.3-ac4
(compiled 2019.04.23 svn.r3594 for Rigaku Oxford Diffraction, GUI svn.r5739)
;
_audit_update_record
;
2022-04-01 deposited with the CCDC.	2022-08-08 downloaded from the CCDC.
;
_cell_angle_alpha 90
_cell_angle_beta 105.596(2)
_cell_angle_gamma 90
_cell_formula_units_Z 2
_cell_length_a 7.97671(17)
_cell_length_b 15.5959(3)
_cell_length_c 10.1573(2)
_cell_measurement_reflns_used 12854
_cell_measurement_temperature 100.00(10)
_cell_measurement_theta_max 75.9260
_cell_measurement_theta_min 5.7430
_cell_volume 1217.08(4)
_computing_cell_refinement 'CrysAlisPro 1.171.40.82a (Rigaku OD, 2020)'
_computing_data_collection 'CrysAlisPro 1.171.40.82a (Rigaku OD, 2020)'
_computing_data_reduction 'CrysAlisPro 1.171.40.82a (Rigaku OD, 2020)'
_computing_molecular_graphics 'Olex2 (Dolomanov et al., 2009)'
_computing_publication_material 'Olex2 (Dolomanov et al., 2009)'
_computing_structure_refinement 'ShelXL (Sheldrick, 2015)'
_computing_structure_solution 'ShelXT (Sheldrick, 2015)'
_diffrn_ambient_environment N~2~
_diffrn_ambient_temperature 100.00(10)
_diffrn_detector 'CCD plate'
_diffrn_detector_area_resol_mean 5.3114
_diffrn_detector_type Atlas
_diffrn_measured_fraction_theta_full 0.998
_diffrn_measured_fraction_theta_max 0.993
_diffrn_measurement_details
;
List of Runs (angles in degrees, time in seconds):

  # Type    Start    End  Width  t~exp~   \w     \q     \k     \f   Frames
#--------------------------------------------------------------------------
  1  \w    -75.00  -6.00   1.00    1.00    --  -38.50 125.00 -60.00   69
  2  \w    -86.00  -7.00   1.00    1.00    --  -38.50 125.00-150.00   79
  3  \w    -59.00  31.00   1.00    1.00    --  -38.50  38.00-150.00   90
  4  \w    -63.00  25.00   1.00    1.00    --  -38.50  57.00 120.00   88
  5  \w     14.00  40.00   1.00    1.00    --   42.70  82.00 -31.46   26
  6  \w     24.00  55.00   1.00    1.00    --   42.70  57.00  30.00   31
  7  \w     23.00 113.00   1.00    1.00    --   42.70  38.00 150.00   90
  8  \w     11.00  36.00   1.00    1.00    --   42.70  82.00-124.61   25
  9  \w     64.00 105.00   1.00    1.00    --   42.70  57.00  30.00   41
 10  \w     19.00 111.00   1.00    1.00    --   42.70  57.00-150.00   92
 11  \w     58.00  93.00   1.00    1.00    --   42.70  57.00  90.00   35
 12  \w     18.00  46.00   1.00    1.00    --   42.70  57.00  90.00   28
 13  \w     18.00  55.00   1.00    1.00    --   42.70  57.00 -90.00   37
 14  \w     16.00  42.00   1.00    1.00    --   42.70  78.00  49.78   26
 15  \w     11.00  42.00   1.00    1.00    --   42.70  81.00 114.63   31
 16  \w     22.00  65.00   1.00    1.00    --   42.70  38.00   0.00   43
 17  \w     13.00  38.00   1.00    1.00    --   42.70  76.00 -66.37   25
 18  \w     15.00  40.00   1.00    1.00    --   42.70  78.00 175.56   25
 19  \w     59.00  87.00   1.00    1.00    --   42.70  57.00 -90.00   28
 20  \w     83.00 109.00   1.00    1.00    --  111.00  68.00 144.55   26
 21  \w     83.00 115.00   1.00    1.00    --  111.00  67.00 162.39   32
 22  \w    146.00 173.00   1.00    1.00    --  111.00  56.00 -37.52   27
 23  \w     88.00 116.00   1.00    1.00    --  111.00  61.00-180.00   28
 24  \w    125.00 156.00   1.00    1.00    --  111.00  52.00-125.20   31
 25  \w     85.00 112.00   1.00    1.00    --  111.00  61.00 -30.00   27
 26  \w     85.00 175.00   1.00    1.00    --  111.00  61.00-120.00   90
 27  \w     42.00 113.00   1.00    1.00    --  111.00-125.00 -60.00   71
 28  \w     85.00 133.00   1.00    1.00    --  111.00  61.00 -90.00   48
 29  \w     88.00 118.00   1.00    1.00    --  111.00  52.00-125.20   30
 30  \w     87.00 112.00   1.00    1.00    --  111.00  56.00 -37.52   25
 31  \w    149.00 178.00   1.00    1.00    --  111.00  68.00 102.01   29
 32  \w     87.00 113.00   1.00    1.00    --  111.00-125.00-120.00   26
 33  \w     88.00 118.00   1.00    1.00    --  111.00  61.00 120.00   30
 34  \w     87.00 119.00   1.00    1.00    --  111.00  54.00-162.63   32
 35  \w     85.00 112.00   1.00    1.00    --  111.00  61.00  60.00   27
 36  \w     46.00 137.00   1.00    1.00    --  111.00 -61.00   0.00   91
 37  \w     83.00 109.00   1.00    1.00    --  111.00  70.00  -4.31   26
 38  \w    121.00 177.00   1.00    1.00    --  111.00  58.00  -3.58   56
 39  \w     82.00 109.00   1.00    1.00    --  111.00  73.00-122.02   27
 40  \w     32.00 107.00   1.00    1.00    --  111.00 -94.00 -60.00   75
 41  \w     85.00 177.00   1.00    1.00    --  111.00  61.00 -60.00   92
 42  \w     61.00 136.00   1.00    1.00    --  111.00 -61.00 120.00   75
 43  \w     85.00 112.00   1.00    1.00    --  111.00  61.00  30.00   27
 44  \w     44.00  69.00   1.00    1.00    --  111.00-125.00 120.00   25
 45  \w     86.00 113.00   1.00    1.00    --  111.00-125.00 120.00   27
 46  \w     85.00 178.00   1.00    1.00    --  111.00  61.00  90.00   93
 47  \w     84.00 111.00   1.00    1.00    --  111.00  64.00  78.77   27
 48  \w     89.00 172.00   1.00    1.00    --  111.00  45.00  60.00   83
 49  \w     86.00 123.00   1.00    1.00    --  111.00  57.00 -13.79   37
 50  \w     91.00 163.00   1.00    1.00    --  111.00  45.00  30.00   72
 51  \w     42.00 107.00   1.00    1.00    --  111.00-125.00-180.00   65
 52  \w    127.00 175.00   1.00    1.00    --  111.00  61.00-180.00   48
 53  \w     87.00 114.00   1.00    1.00    --  111.00  50.00-142.24   27
 54  \w     91.00 118.00   1.00    1.00    --  111.00  45.00  90.00   27
 55  \w     44.00 101.00   1.00    1.00    --  111.00 -94.00   0.00   57
 56  \w    125.00 178.00   1.00    1.00    --  111.00  68.00 144.55   53
 57  \w     83.00 134.00   1.00    1.00    --  111.00  68.00 -81.48   51
 58  \w     86.00 119.00   1.00    1.00    --  111.00  58.00  -3.58   33
 59  \w     83.00 109.00   1.00    1.00    --  111.00  68.00 102.01   26
 60  \w     85.00 138.00   1.00    1.00    --  111.00  59.00 139.19   53
;
_diffrn_measurement_device 'four-circle diffractometer'
_diffrn_measurement_device_type 'SuperNova, Dual, Cu at home/near, Atlas'
_diffrn_measurement_method '\w scans'
_diffrn_orient_matrix_type 'CrysAlisPro convention (1999,Acta A55,543-557)'
_diffrn_orient_matrix_UB_11 0.0287734000
_diffrn_orient_matrix_UB_12 -0.0506755000
_diffrn_orient_matrix_UB_13 0.1344449000
_diffrn_orient_matrix_UB_21 0.1751176000
_diffrn_orient_matrix_UB_22 -0.0332240000
_diffrn_orient_matrix_UB_23 -0.0164239000
_diffrn_orient_matrix_UB_31 0.0932982000
_diffrn_orient_matrix_UB_32 0.0779998000
_diffrn_orient_matrix_UB_33 0.0803815000
_diffrn_radiation_monochromator mirror
_diffrn_radiation_probe x-ray
_diffrn_radiation_type 'Cu K\a'
_diffrn_radiation_wavelength 1.54184
_diffrn_reflns_av_R_equivalents 0.0254
_diffrn_reflns_av_unetI/netI 0.0190
_diffrn_reflns_Laue_measured_fraction_full 0.998
_diffrn_reflns_Laue_measured_fraction_max 0.993
_diffrn_reflns_limit_h_max 10
_diffrn_reflns_limit_h_min -10
_diffrn_reflns_limit_k_max 19
_diffrn_reflns_limit_k_min -19
_diffrn_reflns_limit_l_max 12
_diffrn_reflns_limit_l_min -12
_diffrn_reflns_number 21149
_diffrn_reflns_point_group_measured_fraction_full 0.990
_diffrn_reflns_point_group_measured_fraction_max 0.974
_diffrn_reflns_theta_full 67.684
_diffrn_reflns_theta_max 76.562
_diffrn_reflns_theta_min 5.759
_diffrn_source 'micro-focus sealed X-ray tube'
_diffrn_source_type 'SuperNova (Cu) X-ray Source'
_exptl_absorpt_coefficient_mu 0.534
_exptl_absorpt_correction_T_max 1.000
_exptl_absorpt_correction_T_min 0.661
_exptl_absorpt_correction_type gaussian
_exptl_absorpt_process_details
;
CrysAlisPro 1.171.40.82a (Rigaku Oxford Diffraction, 2020)
Numerical absorption correction based on gaussian integration over
a multifaceted crystal model
Empirical absorption correction using spherical harmonics,
implemented in SCALE3 ABSPACK scaling algorithm.
;
_exptl_crystal_colour 'clear colourless'
_exptl_crystal_colour_lustre clear
_exptl_crystal_colour_primary colourless
_exptl_crystal_density_diffrn 1.235
_exptl_crystal_description needle
_exptl_crystal_F_000 472
_exptl_crystal_size_max 0.355
_exptl_crystal_size_mid 0.098
_exptl_crystal_size_min 0.089
_refine_diff_density_max 0.166
_refine_diff_density_min -0.171
_refine_diff_density_rms 0.030
_refine_ls_abs_structure_details
;
 Flack x determined using 2180 quotients [(I+)-(I-)]/[(I+)+(I-)]
 (Parsons, Flack and Wagner, Acta Cryst. B69 (2013) 249-259).
;
_refine_ls_abs_structure_Flack 0.1(5)
_refine_ls_extinction_coef 0.0036(8)
_refine_ls_extinction_expression Fc^*^=kFc[1+0.001xFc^2^\l^3^/sin(2\q)]^-1/4^
_refine_ls_extinction_method 'SHELXL-2018/3 (Sheldrick 2018)'
_refine_ls_goodness_of_fit_ref 1.035
_refine_ls_hydrogen_treatment constr
_refine_ls_matrix_type full
_refine_ls_number_parameters 326
_refine_ls_number_reflns 4977
_refine_ls_number_restraints 1
_refine_ls_restrained_S_all 1.035
_refine_ls_R_factor_all 0.0331
_refine_ls_R_factor_gt 0.0317
_refine_ls_shift/su_max 0.000
_refine_ls_shift/su_mean 0.000
_refine_ls_structure_factor_coef Fsqd
_refine_ls_weighting_details 'w=1/[\s^2^(Fo^2^)+(0.0483P)^2^+0.1842P] where P=(Fo^2^+2Fc^2^)/3'
_refine_ls_weighting_scheme calc
_refine_ls_wR_factor_gt 0.0832
_refine_ls_wR_factor_ref 0.0847
_reflns_Friedel_coverage 0.892
_reflns_Friedel_fraction_full 0.981
_reflns_Friedel_fraction_max 0.954
_reflns_number_gt 4805
_reflns_number_total 4977
_reflns_threshold_expression 'I > 2\s(I)'
_cod_data_source_file d2dt02118h2.cif
_cod_data_source_block anti-5
_cod_original_cell_volume 1217.08(5)
_cod_database_code 7710923
_shelx_shelxl_version_number 2018/3
_chemical_oxdiff_formula 'C36 H20'
_shelx_space_group_comment
;
The symmetry employed for this shelxl refinement is uniquely defined
by the following loop, which should always be used as a source of
symmetry information in preference to the above space-group names.
They are only intended as comments.
;
_diffrn_oxdiff_digest_frames
;
013dcb5d03c194dbc51931b7ba8db3d95102765dce2
;
_reflns_odcompleteness_completeness 99.80
_reflns_odcompleteness_iscentric 1
_reflns_odcompleteness_theta 71.98
_olex2_refinement_description
;
1. Fixed Uiso
 At 1.2 times of:
  All C(H) groups
2.a Ternary CH refined with riding coordinates:
 C3(H3), C10(H10), C21(H21), C28(H28)
2.b Aromatic/amide H refined with riding coordinates:
 C5(H5), C6(H6), C7(H7), C12(H12), C13(H13), C14(H14), C23(H23), C24(H24),
 C25(H25), C30(H30), C31(H31), C32(H32)
2.c :
 C16(H16), C18(H18), C34(H34), C36(H36)
;
_olex2_date_sample_data_collection 2020-09-14
_olex2_submission_special_instructions 'No special instructions were received'
_oxdiff_exptl_absorpt_empirical_details
;
Empirical correction (ABSPACK) includes:
- Absorption correction using spherical harmonics
- Frame scaling
;
_oxdiff_exptl_absorpt_empirical_full_max 1.283
_oxdiff_exptl_absorpt_empirical_full_min 0.828

loop_
_space_group_symop_operation_xyz
'x, y, z'
'-x, y+1/2, -z'

loop_
_atom_site_label
_atom_site_type_symbol
_atom_site_fract_x
_atom_site_fract_y
_atom_site_fract_z
_atom_site_U_iso_or_equiv
_atom_site_adp_type
_atom_site_occupancy
_atom_site_site_symmetry_order
_atom_site_calc_flag
_atom_site_refinement_flags_posn
_atom_site_refinement_flags_adp
_atom_site_refinement_flags_occupancy
_atom_site_disorder_assembly
_atom_site_disorder_group
C1 C 0.4516(2) 0.55726(13) 0.65434(19) 0.0253(4) Uani 1 1 d . . . . .
C2 C 0.4456(2) 0.53972(11) 0.51797(18) 0.0216(4) Uani 1 1 d . . . . .
C3 C 0.3846(2) 0.60527(12) 0.40532(18) 0.0223(4) Uani 1 1 d . . . . .
H3 H 0.395571 0.662520 0.446515 0.027 Uiso 1 1 calc R . . . .
C4 C 0.5032(2) 0.60003(13) 0.31136(18) 0.0244(4) Uani 1 1 d . . . . .
C5 C 0.5687(3) 0.67286(14) 0.2638(2) 0.0305(4) Uani 1 1 d . . . . .
H5 H 0.545807 0.726860 0.293721 0.037 Uiso 1 1 calc R . . . .
C6 C 0.6687(3) 0.66479(16) 0.1712(2) 0.0358(5) Uani 1 1 d . . . . .
H6 H 0.712334 0.713506 0.139219 0.043 Uiso 1 1 calc R . . . .
C7 C 0.7030(3) 0.58519(15) 0.1270(2) 0.0336(5) Uani 1 1 d . . . . .
H7 H 0.768332 0.580379 0.064096 0.040 Uiso 1 1 calc R . . . .
C8 C 0.6403(2) 0.51091(15) 0.17608(19) 0.0279(4) Uani 1 1 d . . . . .
C9 C 0.5412(2) 0.51876(13) 0.27043(18) 0.0233(4) Uani 1 1 d . . . . .
C10 C 0.4684(2) 0.44250(12) 0.32976(18) 0.0223(4) Uani 1 1 d . . . . .
H10 H 0.535222 0.391321 0.319863 0.027 Uiso 1 1 calc R . . . .
C11 C 0.4902(2) 0.45859(12) 0.48079(18) 0.0221(4) Uani 1 1 d . . . . .
C12 C 0.5445(2) 0.39569(13) 0.57969(19) 0.0255(4) Uani 1 1 d . . . . .
H12 H 0.573801 0.341444 0.554962 0.031 Uiso 1 1 calc R . . . .
C13 C 0.5552(3) 0.41380(13) 0.71623(19) 0.0285(4) Uani 1 1 d . . . . .
H13 H 0.593718 0.371794 0.782462 0.034 Uiso 1 1 calc R . . . .
C14 C 0.5091(2) 0.49372(13) 0.75371(19) 0.0277(4) Uani 1 1 d . . . . .
H14 H 0.516144 0.505312 0.844855 0.033 Uiso 1 1 calc R . . . .
C15 C 0.3922(3) 0.63910(13) 0.6889(2) 0.0321(4) Uani 1 1 d . . . . .
C16 C 0.3349(4) 0.70681(15) 0.7089(3) 0.0470(6) Uani 1 1 d . . . . .
H16 H 0.290062 0.759735 0.724574 0.056 Uiso 1 1 calc R . . . .
C17 C 0.6743(3) 0.42914(16) 0.1246(2) 0.0367(5) Uani 1 1 d . . . . .
C18 C 0.7017(5) 0.3636(2) 0.0759(3) 0.0619(9) Uani 1 1 d . . . . .
H18 H 0.723331 0.312025 0.037610 0.074 Uiso 1 1 calc R . . . .
C19 C 0.1154(2) 0.63704(14) 0.0743(2) 0.0285(4) Uani 1 1 d . . . . .
C20 C 0.1640(2) 0.57305(13) 0.17407(18) 0.0240(4) Uani 1 1 d . . . . .
C21 C 0.1833(2) 0.58952(12) 0.32412(19) 0.0228(4) Uani 1 1 d . . . . .
H21 H 0.116773 0.641065 0.332691 0.027 Uiso 1 1 calc R . . . .
C22 C 0.1072(2) 0.51430(12) 0.38226(18) 0.0229(4) Uani 1 1 d . . . . .
C23 C 0.0032(2) 0.52525(13) 0.47092(19) 0.0259(4) Uani 1 1 d . . . . .
H23 H -0.027128 0.580053 0.492339 0.031 Uiso 1 1 calc R . . . .
C24 C -0.0554(2) 0.45343(14) 0.5277(2) 0.0288(4) Uani 1 1 d . . . . .
H24 H -0.125868 0.460413 0.586477 0.035 Uiso 1 1 calc R . . . .
C25 C -0.0092(3) 0.37235(13) 0.4969(2) 0.0282(4) Uani 1 1 d . . . . .
H25 H -0.047608 0.324923 0.536043 0.034 Uiso 1 1 calc R . . . .
C26 C 0.0953(2) 0.36041(12) 0.40692(19) 0.0250(4) Uani 1 1 d . . . . .
C27 C 0.1516(2) 0.43252(12) 0.34768(18) 0.0223(4) Uani 1 1 d . . . . .
C28 C 0.2659(2) 0.42633(12) 0.25090(18) 0.0230(4) Uani 1 1 d . . . . .
H28 H 0.254136 0.368682 0.211059 0.028 Uiso 1 1 calc R . . . .
C29 C 0.2032(2) 0.49092(13) 0.13696(19) 0.0245(4) Uani 1 1 d . . . . .
C30 C 0.1928(3) 0.47253(14) 0.0008(2) 0.0305(4) Uani 1 1 d . . . . .
H30 H 0.220022 0.417901 -0.023785 0.037 Uiso 1 1 calc R . . . .
C31 C 0.1415(3) 0.53588(15) -0.0984(2) 0.0358(5) Uani 1 1 d . . . . .
H31 H 0.133100 0.523147 -0.189412 0.043 Uiso 1 1 calc R . . . .
C32 C 0.1031(3) 0.61753(15) -0.0626(2) 0.0339(5) Uani 1 1 d . . . . .
H32 H 0.068958 0.659568 -0.129365 0.041 Uiso 1 1 calc R . . . .
C33 C 0.0844(2) 0.72327(14) 0.1133(2) 0.0314(4) Uani 1 1 d . . . . .
C34 C 0.0623(3) 0.79440(16) 0.1486(2) 0.0391(5) Uani 1 1 d . . . . .
H34 H 0.045020 0.849842 0.176002 0.047 Uiso 1 1 calc R . . . .
C35 C 0.1499(2) 0.27584(13) 0.3808(2) 0.0285(4) Uani 1 1 d . . . . .
C36 C 0.2000(3) 0.20644(14) 0.3615(2) 0.0343(4) Uani 1 1 d . . . . .
H36 H 0.239247 0.152123 0.346361 0.041 Uiso 1 1 calc R . . . .

loop_
_atom_site_aniso_label
_atom_site_aniso_U_11
_atom_site_aniso_U_22
_atom_site_aniso_U_33
_atom_site_aniso_U_23
_atom_site_aniso_U_13
_atom_site_aniso_U_12
C1 0.0262(9) 0.0285(10) 0.0220(9) -0.0028(7) 0.0078(7) -0.0064(7)
C2 0.0195(8) 0.0256(9) 0.0195(8) 0.0014(7) 0.0047(6) -0.0042(7)
C3 0.0232(8) 0.0229(9) 0.0209(8) 0.0007(7) 0.0063(7) -0.0030(7)
C4 0.0202(8) 0.0329(10) 0.0188(8) 0.0024(8) 0.0033(7) -0.0051(7)
C5 0.0293(10) 0.0328(11) 0.0277(10) 0.0040(8) 0.0050(8) -0.0103(8)
C6 0.0297(10) 0.0469(13) 0.0307(10) 0.0089(9) 0.0080(8) -0.0151(9)
C7 0.0219(9) 0.0558(14) 0.0241(9) 0.0084(9) 0.0078(7) -0.0053(9)
C8 0.0194(9) 0.0433(11) 0.0203(8) 0.0065(8) 0.0044(7) 0.0030(8)
C9 0.0186(8) 0.0323(10) 0.0182(8) 0.0037(7) 0.0034(6) -0.0012(7)
C10 0.0218(8) 0.0263(9) 0.0192(8) 0.0023(7) 0.0062(6) 0.0015(7)
C11 0.0175(7) 0.0281(10) 0.0205(9) 0.0017(7) 0.0049(6) -0.0016(7)
C12 0.0235(9) 0.0285(10) 0.0251(9) 0.0031(7) 0.0075(7) 0.0018(7)
C13 0.0275(9) 0.0361(11) 0.0212(9) 0.0084(8) 0.0052(7) 0.0003(8)
C14 0.0296(9) 0.0353(11) 0.0184(9) 0.0001(8) 0.0068(7) -0.0058(8)
C15 0.0447(11) 0.0305(10) 0.0250(9) -0.0018(8) 0.0160(8) -0.0074(9)
C16 0.0750(17) 0.0323(12) 0.0464(13) -0.0021(10) 0.0381(13) -0.0032(11)
C17 0.0372(10) 0.0543(14) 0.0238(9) 0.0148(9) 0.0168(8) 0.0175(10)
C18 0.101(2) 0.0660(18) 0.0311(11) 0.0208(12) 0.0390(14) 0.0500(17)
C19 0.0184(8) 0.0377(11) 0.0278(9) 0.0102(8) 0.0036(7) -0.0042(8)
C20 0.0166(8) 0.0329(10) 0.0221(9) 0.0058(7) 0.0047(7) -0.0034(7)
C21 0.0213(8) 0.0251(9) 0.0219(8) 0.0048(7) 0.0058(7) 0.0009(7)
C22 0.0176(8) 0.0295(10) 0.0199(8) 0.0038(8) 0.0024(6) -0.0019(7)
C23 0.0213(8) 0.0314(10) 0.0248(9) 0.0034(8) 0.0058(7) -0.0001(7)
C24 0.0223(8) 0.0419(12) 0.0236(9) 0.0032(8) 0.0089(7) -0.0040(8)
C25 0.0257(9) 0.0335(11) 0.0252(9) 0.0054(8) 0.0064(7) -0.0091(8)
C26 0.0233(8) 0.0284(9) 0.0211(8) 0.0020(7) 0.0024(7) -0.0068(7)
C27 0.0189(8) 0.0278(9) 0.0189(8) 0.0021(7) 0.0025(7) -0.0044(7)
C28 0.0238(8) 0.0263(9) 0.0189(8) -0.0014(7) 0.0057(7) -0.0049(7)
C29 0.0196(8) 0.0327(10) 0.0204(9) 0.0020(7) 0.0039(7) -0.0065(7)
C30 0.0288(9) 0.0391(11) 0.0226(9) -0.0021(8) 0.0052(7) -0.0103(8)
C31 0.0331(10) 0.0541(14) 0.0184(9) 0.0038(9) 0.0037(8) -0.0129(10)
C32 0.0251(9) 0.0469(13) 0.0268(10) 0.0137(9) 0.0020(8) -0.0077(9)
C33 0.0219(8) 0.0385(12) 0.0336(10) 0.0178(8) 0.0071(7) 0.0002(8)
C34 0.0314(10) 0.0377(12) 0.0487(13) 0.0172(10) 0.0114(9) 0.0031(9)
C35 0.0269(9) 0.0327(11) 0.0249(9) 0.0041(7) 0.0054(7) -0.0100(8)
C36 0.0350(10) 0.0287(11) 0.0380(11) 0.0037(8) 0.0080(8) -0.0037(8)

loop_
_atom_type_symbol
_atom_type_description
_atom_type_scat_dispersion_real
_atom_type_scat_dispersion_imag
_atom_type_scat_source
C C 0.0181 0.0091 'International Tables Vol C Tables 4.2.6.8 and 6.1.1.4'
H H 0.0000 0.0000 'International Tables Vol C Tables 4.2.6.8 and 6.1.1.4'

loop_
_exptl_crystal_face_index_h
_exptl_crystal_face_index_k
_exptl_crystal_face_index_l
_exptl_crystal_face_perp_dist
0 1 -1 0.0443
0 -1 1 0.0443
-1 0 0 0.1503
1 -1 0 0.1432
0 2 1 0.0472
0 -2 -1 0.0472
0 1 0 0.0315
-1 5 2 0.0377
-1 1 -5 0.0573

loop_
_geom_angle_atom_site_label_1
_geom_angle_atom_site_label_2
_geom_angle_atom_site_label_3
_geom_angle
_geom_angle_site_symmetry_1
_geom_angle_site_symmetry_3
_geom_angle_publ_flag
C2 C1 C14 119.48(17) . . ?
C2 C1 C15 119.29(17) . . ?
C14 C1 C15 121.19(17) . . ?
C1 C2 C3 122.30(16) . . ?
C11 C2 C1 120.14(16) . . ?
C11 C2 C3 117.51(15) . . ?
C2 C3 H3 108.6 . . ?
C2 C3 C4 108.14(15) . . ?
C2 C3 C21 110.91(14) . . ?
C4 C3 H3 108.6 . . ?
C4 C3 C21 111.93(14) . . ?
C21 C3 H3 108.6 . . ?
C5 C4 C3 122.09(18) . . ?
C5 C4 C9 120.52(17) . . ?
C9 C4 C3 117.36(16) . . ?
C4 C5 H5 120.1 . . ?
C4 C5 C6 119.9(2) . . ?
C6 C5 H5 120.1 . . ?
C5 C6 H6 119.9 . . ?
C7 C6 C5 120.22(19) . . ?
C7 C6 H6 119.9 . . ?
C6 C7 H7 119.7 . . ?
C6 C7 C8 120.56(18) . . ?
C8 C7 H7 119.7 . . ?
C7 C8 C17 119.00(17) . . ?
C9 C8 C7 119.4(2) . . ?
C9 C8 C17 121.61(19) . . ?
C4 C9 C8 119.43(18) . . ?
C4 C9 C10 117.24(15) . . ?
C8 C9 C10 123.31(18) . . ?
C9 C10 H10 108.7 . . ?
C9 C10 C28 111.29(14) . . ?
C11 C10 C9 108.63(15) . . ?
C11 C10 H10 108.7 . . ?
C11 C10 C28 110.76(14) . . ?
C28 C10 H10 108.7 . . ?
C2 C11 C10 117.11(15) . . ?
C12 C11 C2 119.90(16) . . ?
C12 C11 C10 122.93(17) . . ?
C11 C12 H12 120.0 . . ?
C11 C12 C13 120.02(19) . . ?
C13 C12 H12 120.0 . . ?
C12 C13 H13 119.8 . . ?
C14 C13 C12 120.45(18) . . ?
C14 C13 H13 119.8 . . ?
C1 C14 H14 120.0 . . ?
C13 C14 C1 119.96(17) . . ?
C13 C14 H14 120.0 . . ?
C16 C15 C1 175.5(2) . . ?
C15 C16 H16 180.0 . . ?
C18 C17 C8 176.6(2) . . ?
C17 C18 H18 180.0 . . ?
C20 C19 C33 119.98(18) . . ?
C32 C19 C20 119.7(2) . . ?
C32 C19 C33 120.28(18) . . ?
C19 C20 C21 122.81(18) . . ?
C29 C20 C19 119.82(17) . . ?
C29 C20 C21 117.33(16) . . ?
C3 C21 H21 108.5 . . ?
C20 C21 C3 111.02(14) . . ?
C20 C21 H21 108.5 . . ?
C20 C21 C22 108.60(15) . . ?
C22 C21 C3 111.53(14) . . ?
C22 C21 H21 108.5 . . ?
C23 C22 C21 122.01(17) . . ?
C23 C22 C27 120.82(17) . . ?
C27 C22 C21 117.12(15) . . ?
C22 C23 H23 120.2 . . ?
C22 C23 C24 119.58(18) . . ?
C24 C23 H23 120.2 . . ?
C23 C24 H24 119.9 . . ?
C25 C24 C23 120.19(17) . . ?
C25 C24 H24 119.9 . . ?
C24 C25 H25 119.6 . . ?
C24 C25 C26 120.77(17) . . ?
C26 C25 H25 119.6 . . ?
C25 C26 C27 119.10(18) . . ?
C25 C26 C35 120.30(17) . . ?
C27 C26 C35 120.55(17) . . ?
C22 C27 C26 119.51(16) . . ?
C22 C27 C28 117.42(16) . . ?
C26 C27 C28 123.03(17) . . ?
C10 C28 H28 108.6 . . ?
C27 C28 C10 111.35(14) . . ?
C27 C28 H28 108.6 . . ?
C27 C28 C29 108.75(15) . . ?
C29 C28 C10 110.80(14) . . ?
C29 C28 H28 108.6 . . ?
C20 C29 C28 117.16(16) . . ?
C30 C29 C20 119.99(18) . . ?
C30 C29 C28 122.77(18) . . ?
C29 C30 H30 120.0 . . ?
C31 C30 C29 120.0(2) . . ?
C31 C30 H30 120.0 . . ?
C30 C31 H31 119.8 . . ?
C32 C31 C30 120.41(19) . . ?
C32 C31 H31 119.8 . . ?
C19 C32 H32 120.0 . . ?
C31 C32 C19 120.04(19) . . ?
C31 C32 H32 120.0 . . ?
C34 C33 C19 178.3(2) . . ?
C33 C34 H34 180.0 . . ?
C36 C35 C26 178.0(2) . . ?
C35 C36 H36 180.0 . . ?

loop_
_geom_bond_atom_site_label_1
_geom_bond_atom_site_label_2
_geom_bond_distance
_geom_bond_site_symmetry_2
_geom_bond_publ_flag
C1 C2 1.400(2) . ?
C1 C14 1.401(3) . ?
C1 C15 1.438(3) . ?
C2 C3 1.514(2) . ?
C2 C11 1.394(2) . ?
C3 H3 0.9800 . ?
C3 C4 1.516(2) . ?
C3 C21 1.615(2) . ?
C4 C5 1.390(3) . ?
C4 C9 1.392(3) . ?
C5 H5 0.9300 . ?
C5 C6 1.393(3) . ?
C6 H6 0.9300 . ?
C6 C7 1.372(3) . ?
C7 H7 0.9300 . ?
C7 C8 1.405(3) . ?
C8 C9 1.402(2) . ?
C8 C17 1.431(3) . ?
C9 C10 1.518(3) . ?
C10 H10 0.9800 . ?
C10 C11 1.517(2) . ?
C10 C28 1.618(2) . ?
C11 C12 1.387(3) . ?
C12 H12 0.9300 . ?
C12 C13 1.395(3) . ?
C13 H13 0.9300 . ?
C13 C14 1.382(3) . ?
C14 H14 0.9300 . ?
C15 C16 1.190(3) . ?
C16 H16 0.9300 . ?
C17 C18 1.181(3) . ?
C18 H18 0.9300 . ?
C19 C20 1.401(3) . ?
C19 C32 1.400(3) . ?
C19 C33 1.442(3) . ?
C20 C21 1.512(3) . ?
C20 C29 1.394(3) . ?
C21 H21 0.9800 . ?
C21 C22 1.512(2) . ?
C22 C23 1.389(3) . ?
C22 C27 1.394(3) . ?
C23 H23 0.9300 . ?
C23 C24 1.397(3) . ?
C24 H24 0.9300 . ?
C24 C25 1.377(3) . ?
C25 H25 0.9300 . ?
C25 C26 1.405(3) . ?
C26 C27 1.405(2) . ?
C26 C35 1.436(3) . ?
C27 C28 1.513(2) . ?
C28 H28 0.9800 . ?
C28 C29 1.514(3) . ?
C29 C30 1.392(3) . ?
C30 H30 0.9300 . ?
C30 C31 1.392(3) . ?
C31 H31 0.9300 . ?
C31 C32 1.381(3) . ?
C32 H32 0.9300 . ?
C33 C34 1.193(3) . ?
C34 H34 0.9300 . ?
C35 C36 1.188(3) . ?
C36 H36 0.9300 . ?

loop_
_geom_torsion_atom_site_label_1
_geom_torsion_atom_site_label_2
_geom_torsion_atom_site_label_3
_geom_torsion_atom_site_label_4
_geom_torsion
_geom_torsion_site_symmetry_1
_geom_torsion_site_symmetry_2
_geom_torsion_site_symmetry_3
_geom_torsion_site_symmetry_4
_geom_torsion_publ_flag
C1 C2 C3 C4 138.98(17) . . . . ?
C1 C2 C3 C21 -97.9(2) . . . . ?
C1 C2 C11 C10 175.78(16) . . . . ?
C1 C2 C11 C12 -1.5(3) . . . . ?
C2 C1 C14 C13 -1.6(3) . . . . ?
C2 C3 C4 C5 -135.54(18) . . . . ?
C2 C3 C4 C9 46.2(2) . . . . ?
C2 C3 C21 C20 -120.62(17) . . . . ?
C2 C3 C21 C22 0.6(2) . . . . ?
C2 C11 C12 C13 -0.3(3) . . . . ?
C3 C2 C11 C10 -1.8(2) . . . . ?
C3 C2 C11 C12 -179.06(17) . . . . ?
C3 C4 C5 C6 -176.18(18) . . . . ?
C3 C4 C9 C8 175.59(16) . . . . ?
C3 C4 C9 C10 -3.3(2) . . . . ?
C3 C21 C22 C23 100.3(2) . . . . ?
C3 C21 C22 C27 -77.12(19) . . . . ?
C4 C3 C21 C20 0.2(2) . . . . ?
C4 C3 C21 C22 121.51(17) . . . . ?
C4 C5 C6 C7 -0.1(3) . . . . ?
C4 C9 C10 C11 -42.3(2) . . . . ?
C4 C9 C10 C28 79.9(2) . . . . ?
C5 C4 C9 C8 -2.7(3) . . . . ?
C5 C4 C9 C10 178.51(17) . . . . ?
C5 C6 C7 C8 -1.0(3) . . . . ?
C6 C7 C8 C9 0.3(3) . . . . ?
C6 C7 C8 C17 178.15(19) . . . . ?
C7 C8 C9 C4 1.5(3) . . . . ?
C7 C8 C9 C10 -179.74(16) . . . . ?
C8 C9 C10 C11 138.95(17) . . . . ?
C8 C9 C10 C28 -98.9(2) . . . . ?
C9 C4 C5 C6 2.0(3) . . . . ?
C9 C10 C11 C2 45.0(2) . . . . ?
C9 C10 C11 C12 -137.85(18) . . . . ?
C9 C10 C28 C27 -120.28(17) . . . . ?
C9 C10 C28 C29 0.9(2) . . . . ?
C10 C11 C12 C13 -177.41(16) . . . . ?
C10 C28 C29 C20 -78.06(19) . . . . ?
C10 C28 C29 C30 98.6(2) . . . . ?
C11 C2 C3 C4 -43.5(2) . . . . ?
C11 C2 C3 C21 79.57(19) . . . . ?
C11 C10 C28 C27 0.7(2) . . . . ?
C11 C10 C28 C29 121.85(17) . . . . ?
C11 C12 C13 C14 1.2(3) . . . . ?
C12 C13 C14 C1 -0.2(3) . . . . ?
C14 C1 C2 C3 179.88(17) . . . . ?
C14 C1 C2 C11 2.4(3) . . . . ?
C15 C1 C2 C3 2.3(3) . . . . ?
C15 C1 C2 C11 -175.17(17) . . . . ?
C15 C1 C14 C13 175.98(18) . . . . ?
C17 C8 C9 C4 -176.27(18) . . . . ?
C17 C8 C9 C10 2.5(3) . . . . ?
C19 C20 C21 C3 -98.09(19) . . . . ?
C19 C20 C21 C22 138.94(17) . . . . ?
C19 C20 C29 C28 176.19(15) . . . . ?
C19 C20 C29 C30 -0.5(2) . . . . ?
C20 C19 C32 C31 -1.1(3) . . . . ?
C20 C21 C22 C23 -137.06(17) . . . . ?
C20 C21 C22 C27 45.5(2) . . . . ?
C20 C29 C30 C31 -0.6(3) . . . . ?
C21 C3 C4 C5 102.0(2) . . . . ?
C21 C3 C4 C9 -76.2(2) . . . . ?
C21 C20 C29 C28 -1.4(2) . . . . ?
C21 C20 C29 C30 -178.15(16) . . . . ?
C21 C22 C23 C24 -176.35(16) . . . . ?
C21 C22 C27 C26 175.26(16) . . . . ?
C21 C22 C27 C28 -2.3(2) . . . . ?
C22 C23 C24 C25 0.6(3) . . . . ?
C22 C27 C28 C10 79.7(2) . . . . ?
C22 C27 C28 C29 -42.7(2) . . . . ?
C23 C22 C27 C26 -2.2(3) . . . . ?
C23 C22 C27 C28 -179.77(17) . . . . ?
C23 C24 C25 C26 -0.8(3) . . . . ?
C24 C25 C26 C27 -0.4(3) . . . . ?
C24 C25 C26 C35 176.87(18) . . . . ?
C25 C26 C27 C22 1.9(3) . . . . ?
C25 C26 C27 C28 179.33(16) . . . . ?
C26 C27 C28 C10 -97.8(2) . . . . ?
C26 C27 C28 C29 139.85(17) . . . . ?
C27 C22 C23 C24 1.0(3) . . . . ?
C27 C28 C29 C20 44.6(2) . . . . ?
C27 C28 C29 C30 -138.74(17) . . . . ?
C28 C10 C11 C2 -77.5(2) . . . . ?
C28 C10 C11 C12 99.6(2) . . . . ?
C28 C29 C30 C31 -177.13(18) . . . . ?
C29 C20 C21 C3 79.45(19) . . . . ?
C29 C20 C21 C22 -43.5(2) . . . . ?
C29 C30 C31 C32 0.9(3) . . . . ?
C30 C31 C32 C19 0.0(3) . . . . ?
C32 C19 C20 C21 178.85(17) . . . . ?
C32 C19 C20 C29 1.4(3) . . . . ?
C33 C19 C20 C21 1.1(3) . . . . ?
C33 C19 C20 C29 -176.42(16) . . . . ?
C33 C19 C32 C31 176.70(17) . . . . ?
C35 C26 C27 C22 -175.38(17) . . . . ?
C35 C26 C27 C28 2.1(3) . . . . ?

loop_
_exptl_oxdiff_crystal_face_indexfrac_h
_exptl_oxdiff_crystal_face_indexfrac_k
_exptl_oxdiff_crystal_face_indexfrac_l
_exptl_oxdiff_crystal_face_x
_exptl_oxdiff_crystal_face_y
_exptl_oxdiff_crystal_face_z
0.0008 0.9995 -1.0009 -0.1852 -0.0166 -0.0024
-0.0008 -0.9995 1.0009 0.1852 0.0166 0.0024
-0.9998 -0.0025 -0.0006 -0.0287 -0.1750 -0.0935
1.0005 -0.9980 0.0015 0.0796 0.2083 0.0156
-0.0029 2.0021 0.9983 0.0327 -0.0834 0.2361
0.0029 -2.0021 -0.9983 -0.0327 0.0834 -0.2361
-0.0007 1.0005 -0.0009 -0.0508 -0.0334 0.0779
-1.0063 5.0022 1.9951 -0.0142 -0.3752 0.4566
-0.9931 0.9929 -5.0016 -0.7513 -0.1248 -0.4172
